data_4025882
loop_
_publ_author_name
'Xin Li'
'Shenshen Hu'
'Zhiguo Xi'
'Long Zhang'
'Sanzhong Luo'
'Jin-Pei Cheng'

_publ_section_title
;
 Chiral Amine Thiourea-Promoted Enantioselective Michael Addition
 Reactions of 3-Substituted Benzofuran-2(3H)-ones to Maleimides
;
_journal_name_full 'Journal of Organic Chemistry'
_journal_page_first 8697
_journal_page_last 8700
_journal_paper_doi 10.1021/jo101832e
_journal_volume 75
_journal_year 2010
_chemical_absolute_configuration ad
_chemical_formula_moiety 'C24 H16 Br N O4'
_chemical_formula_sum 'C24 H16 Br N O4'
_chemical_formula_weight 462.29
_chemical_name_systematic
; 
 ? 
;
_space_group_IT_number 19
_symmetry_cell_setting orthorhombic
_symmetry_space_group_name_Hall 'P 2ac 2ab'
_symmetry_space_group_name_H-M 'P 21 21 21'
_atom_sites_solution_hydrogens geom
_atom_sites_solution_primary direct
_atom_sites_solution_secondary difmap
_audit_creation_method SHELXL-97
_cell_angle_alpha 90.00
_cell_angle_beta 90.00
_cell_angle_gamma 90.00
_cell_formula_units_Z 4
_cell_length_a 6.2963(9)
_cell_length_b 14.3075(19)
_cell_length_c 21.551(3)
_cell_measurement_reflns_used 507
_cell_measurement_temperature 173(2)
_cell_measurement_theta_max 27.48
_cell_measurement_theta_min 2.17
_cell_volume 1941.4(5)
_computing_cell_refinement 'CrystalClear (Rigaku Inc., 2007)'
_computing_data_collection 'CrystalClear (Rigaku Inc., 2007)'
_computing_data_reduction 'CrystalClear (Rigaku Inc., 2007)'
_computing_molecular_graphics 'XP in Siemens SHELXTL (Sheldrick, 1994)'
_computing_publication_material 'SHELX97 (Sheldrick, 1997)'
_computing_structure_refinement 'SHELXL-97 (Sheldrick, 1997)'
_computing_structure_solution 'SHELXS-97 (Sheldrick, 1990)'
_diffrn_ambient_temperature 173(2)
_diffrn_measured_fraction_theta_full 0.998
_diffrn_measured_fraction_theta_max 0.998
_diffrn_measurement_device_type 'Saturn724+ CCD'
_diffrn_measurement_method '\w scans at fixed \c = 45\%'
_diffrn_radiation_monochromator graphite
_diffrn_radiation_source 'sealed tube'
_diffrn_radiation_type MoK\a
_diffrn_radiation_wavelength 0.71073
_diffrn_reflns_av_R_equivalents 0.0392
_diffrn_reflns_av_sigmaI/netI 0.0341
_diffrn_reflns_limit_h_max 8
_diffrn_reflns_limit_h_min -8
_diffrn_reflns_limit_k_max 18
_diffrn_reflns_limit_k_min -18
_diffrn_reflns_limit_l_max 22
_diffrn_reflns_limit_l_min -27
_diffrn_reflns_number 17349
_diffrn_reflns_theta_full 27.48
_diffrn_reflns_theta_max 27.48
_diffrn_reflns_theta_min 2.85
_exptl_absorpt_coefficient_mu 2.150
_exptl_absorpt_correction_T_max 0.7248
_exptl_absorpt_correction_T_min 0.5116
_exptl_absorpt_correction_type empirical
_exptl_absorpt_process_details 'CrystalClear (Rigaku Inc., 2007)'
_exptl_crystal_colour colorless
_exptl_crystal_density_diffrn 1.582
_exptl_crystal_density_method 'not measured'
_exptl_crystal_description block
_exptl_crystal_F_000 936
_exptl_crystal_size_max 0.36
_exptl_crystal_size_mid 0.28
_exptl_crystal_size_min 0.16
_refine_diff_density_max 0.393
_refine_diff_density_min -0.306
_refine_diff_density_rms 0.051
_refine_ls_abs_structure_details 'Flack H D (1983), Acta Cryst. A39, 876-881'
_refine_ls_abs_structure_Flack 0.008(7)
_refine_ls_extinction_method none
_refine_ls_goodness_of_fit_ref 1.099
_refine_ls_hydrogen_treatment constr
_refine_ls_matrix_type full
_refine_ls_number_parameters 271
_refine_ls_number_reflns 4448
_refine_ls_number_restraints 0
_refine_ls_restrained_S_all 1.099
_refine_ls_R_factor_all 0.0369
_refine_ls_R_factor_gt 0.0344
_refine_ls_shift/su_max 0.001
_refine_ls_shift/su_mean 0.000
_refine_ls_structure_factor_coef Fsqd
_refine_ls_weighting_details 'calc w=1/[\s^2^(Fo^2^)+(0.0234P)^2^+0.6441P] where P=(Fo^2^+2Fc^2^)/3'
_refine_ls_weighting_scheme calc
_refine_ls_wR_factor_gt 0.0685
_refine_ls_wR_factor_ref 0.0696
_reflns_number_gt 4235
_reflns_number_total 4448
_reflns_threshold_expression >2sigma(I)
_cod_data_source_file jo101832e_si_001.cif
_cod_data_source_block sa935
_cod_database_code 4025882

loop_
_symmetry_equiv_pos_as_xyz
'x, y, z'
'-x+1/2, -y, z+1/2'
'-x, y+1/2, -z+1/2'
'x+1/2, -y+1/2, -z'

loop_
_atom_site_label
_atom_site_type_symbol
_atom_site_fract_x
_atom_site_fract_y
_atom_site_fract_z
_atom_site_U_iso_or_equiv
_atom_site_adp_type
_atom_site_occupancy
_atom_site_symmetry_multiplicity
_atom_site_calc_flag
_atom_site_refinement_flags
_atom_site_disorder_assembly
_atom_site_disorder_group
Br1 Br 0.73018(5) 0.785402(19) 0.216978(11) 0.04433(9) Uani 1 1 d . . .
O1 O 0.7537(3) 1.09585(11) 0.56742(7) 0.0295(3) Uani 1 1 d . . .
O2 O 0.7612(3) 0.94091(11) 0.57843(8) 0.0357(4) Uani 1 1 d . . .
O3 O 0.4425(3) 0.73212(11) 0.51462(8) 0.0306(4) Uani 1 1 d . . .
O4 O 0.3630(3) 1.03837(12) 0.46245(8) 0.0336(4) Uani 1 1 d . . .
N1 N 0.4008(3) 0.87951(13) 0.47403(9) 0.0236(4) Uani 1 1 d . . .
C1 C 0.4331(4) 1.02603(16) 0.60399(11) 0.0226(5) Uani 1 1 d . . .
C2 C 0.4066(4) 1.13002(16) 0.59325(10) 0.0234(5) Uani 1 1 d . . .
C3 C 0.2384(4) 1.19070(15) 0.60154(10) 0.0290(5) Uani 1 1 d . . .
H3A H 0.1043 1.1683 0.6152 0.035 Uiso 1 1 calc R . .
C4 C 0.2692(4) 1.28583(16) 0.58936(10) 0.0311(5) Uani 1 1 d . . .
H4A H 0.1550 1.3285 0.5946 0.037 Uiso 1 1 calc R . .
C5 C 0.4647(5) 1.31809(18) 0.56980(12) 0.0341(6) Uani 1 1 d . . .
H5A H 0.4824 1.3830 0.5620 0.041 Uiso 1 1 calc R . .
C6 C 0.6354(4) 1.25868(18) 0.56119(11) 0.0313(6) Uani 1 1 d . . .
H6A H 0.7698 1.2809 0.5477 0.038 Uiso 1 1 calc R . .
C7 C 0.5997(4) 1.16539(17) 0.57333(11) 0.0260(5) Uani 1 1 d . . .
C8 C 0.6645(4) 1.01189(17) 0.58324(11) 0.0263(5) Uani 1 1 d . . .
C9 C 0.4014(4) 0.99943(16) 0.67267(11) 0.0251(5) Uani 1 1 d . . .
C10 C 0.2019(4) 1.01084(17) 0.69878(12) 0.0325(6) Uani 1 1 d . . .
H10A H 0.0889 1.0346 0.6742 0.039 Uiso 1 1 calc R . .
C11 C 0.1655(5) 0.98798(19) 0.76041(13) 0.0410(7) Uani 1 1 d . . .
H11A H 0.0281 0.9964 0.7777 0.049 Uiso 1 1 calc R . .
C12 C 0.3272(5) 0.95315(19) 0.79662(12) 0.0429(7) Uani 1 1 d . . .
H12A H 0.3028 0.9385 0.8390 0.051 Uiso 1 1 calc R . .
C13 C 0.5244(5) 0.9399(2) 0.77081(13) 0.0423(7) Uani 1 1 d . . .
H13A H 0.6358 0.9146 0.7953 0.051 Uiso 1 1 calc R . .
C14 C 0.5627(4) 0.96315(18) 0.70875(13) 0.0336(6) Uani 1 1 d . . .
H14A H 0.6999 0.9540 0.6914 0.040 Uiso 1 1 calc R . .
C15 C 0.2872(4) 0.96342(15) 0.56227(10) 0.0233(5) Uani 1 1 d . . .
H15A H 0.1370 0.9852 0.5665 0.028 Uiso 1 1 calc R . .
C16 C 0.2976(4) 0.85846(15) 0.57760(10) 0.0249(5) Uani 1 1 d . . .
H16A H 0.3899 0.8474 0.6141 0.030 Uiso 1 1 calc R . .
H16B H 0.1540 0.8339 0.5868 0.030 Uiso 1 1 calc R . .
C17 C 0.3879(4) 0.81200(16) 0.52113(11) 0.0238(5) Uani 1 1 d . . .
C18 C 0.3514(4) 0.96890(16) 0.49434(11) 0.0241(5) Uani 1 1 d . . .
C19 C 0.4772(4) 0.85861(16) 0.41309(11) 0.0237(5) Uani 1 1 d . . .
C20 C 0.6768(4) 0.88782(17) 0.39495(11) 0.0283(5) Uani 1 1 d . . .
H20A H 0.7620 0.9237 0.4225 0.034 Uiso 1 1 calc R . .
C21 C 0.7524(5) 0.86488(16) 0.33676(11) 0.0312(5) Uani 1 1 d . . .
H21A H 0.8897 0.8846 0.3239 0.037 Uiso 1 1 calc R . .
C22 C 0.6261(4) 0.81311(17) 0.29759(11) 0.0300(6) Uani 1 1 d . . .
C23 C 0.4274(4) 0.78253(19) 0.31491(11) 0.0332(5) Uani 1 1 d . . .
H23A H 0.3437 0.7463 0.2872 0.040 Uiso 1 1 calc R . .
C24 C 0.3511(4) 0.80545(16) 0.37338(11) 0.0290(5) Uani 1 1 d . . .
H24A H 0.2143 0.7851 0.3862 0.035 Uiso 1 1 calc R . .

loop_
_atom_site_aniso_label
_atom_site_aniso_U_11
_atom_site_aniso_U_22
_atom_site_aniso_U_33
_atom_site_aniso_U_23
_atom_site_aniso_U_13
_atom_site_aniso_U_12
Br1 0.0650(2) 0.04051(14) 0.02748(13) 0.00171(11) 0.01250(14) 0.01463(16)
O1 0.0235(8) 0.0330(8) 0.0318(9) 0.0006(7) 0.0028(8) -0.0059(8)
O2 0.0245(9) 0.0349(9) 0.0477(10) -0.0050(7) 0.0021(9) 0.0034(9)
O3 0.0375(10) 0.0213(9) 0.0331(10) 0.0017(7) 0.0055(8) 0.0017(8)
O4 0.0515(11) 0.0212(9) 0.0279(9) 0.0052(7) -0.0007(8) 0.0061(8)
N1 0.0270(10) 0.0202(9) 0.0236(10) 0.0002(8) -0.0007(8) 0.0000(8)
C1 0.0212(11) 0.0234(11) 0.0234(12) -0.0021(9) 0.0005(9) -0.0015(9)
C2 0.0263(12) 0.0255(12) 0.0185(11) -0.0010(9) -0.0014(9) -0.0041(10)
C3 0.0293(12) 0.0275(11) 0.0303(12) -0.0011(9) 0.0019(11) -0.0018(11)
C4 0.0368(13) 0.0255(11) 0.0310(12) -0.0016(9) -0.0065(11) 0.0042(13)
C5 0.0509(17) 0.0233(12) 0.0281(14) 0.0023(10) -0.0074(13) -0.0089(12)
C6 0.0337(13) 0.0353(14) 0.0249(13) 0.0019(10) -0.0036(11) -0.0116(11)
C7 0.0282(12) 0.0281(13) 0.0218(12) -0.0021(9) -0.0020(10) -0.0042(10)
C8 0.0228(11) 0.0306(13) 0.0255(12) -0.0015(10) -0.0033(9) -0.0038(10)
C9 0.0316(13) 0.0190(11) 0.0247(12) -0.0024(9) -0.0008(10) -0.0023(10)
C10 0.0361(14) 0.0302(12) 0.0312(13) 0.0028(10) 0.0071(11) 0.0081(11)
C11 0.0580(19) 0.0308(14) 0.0341(15) 0.0013(11) 0.0150(13) 0.0039(13)
C12 0.072(2) 0.0300(13) 0.0261(14) 0.0031(11) 0.0023(14) -0.0088(14)
C13 0.0531(18) 0.0396(16) 0.0344(16) 0.0090(12) -0.0135(13) -0.0119(14)
C14 0.0333(13) 0.0318(13) 0.0358(15) 0.0051(11) -0.0039(12) -0.0050(11)
C15 0.0227(11) 0.0235(10) 0.0237(11) -0.0018(8) -0.0009(10) -0.0015(9)
C16 0.0285(12) 0.0220(11) 0.0242(11) -0.0011(9) 0.0006(10) -0.0036(10)
C17 0.0224(11) 0.0251(12) 0.0240(12) 0.0032(9) -0.0003(9) -0.0027(9)
C18 0.0233(11) 0.0232(11) 0.0259(12) -0.0013(9) -0.0050(9) 0.0018(9)
C19 0.0283(12) 0.0208(11) 0.0221(12) 0.0036(9) -0.0005(10) 0.0038(10)
C20 0.0297(13) 0.0260(12) 0.0291(13) 0.0034(10) -0.0028(10) 0.0017(10)
C21 0.0292(12) 0.0314(12) 0.0329(12) 0.0101(9) 0.0055(12) 0.0044(12)
C22 0.0440(14) 0.0256(12) 0.0205(12) 0.0035(9) 0.0050(10) 0.0099(11)
C23 0.0417(14) 0.0305(13) 0.0273(13) -0.0014(11) -0.0042(11) -0.0017(13)
C24 0.0301(12) 0.0271(13) 0.0298(13) 0.0011(10) -0.0004(10) -0.0027(10)

loop_
_atom_type_symbol
_atom_type_description
_atom_type_scat_dispersion_real
_atom_type_scat_dispersion_imag
_atom_type_scat_source
C C 0.0033 0.0016 'International Tables Vol C Tables 4.2.6.8 and 6.1.1.4'
H H 0.0000 0.0000 'International Tables Vol C Tables 4.2.6.8 and 6.1.1.4'
N N 0.0061 0.0033 'International Tables Vol C Tables 4.2.6.8 and 6.1.1.4'
O O 0.0106 0.0060 'International Tables Vol C Tables 4.2.6.8 and 6.1.1.4'
Br Br -0.2901 2.4595 'International Tables Vol C Tables 4.2.6.8 and 6.1.1.4'

loop_
_geom_angle_atom_site_label_1
_geom_angle_atom_site_label_2
_geom_angle_atom_site_label_3
_geom_angle
_geom_angle_site_symmetry_1
_geom_angle_site_symmetry_3
_geom_angle_publ_flag
C8 O1 C7 108.51(18) . . ?
C18 N1 C17 113.17(19) . . ?
C18 N1 C19 123.91(19) . . ?
C17 N1 C19 122.66(19) . . ?
C2 C1 C8 100.89(19) . . ?
C2 C1 C9 112.02(18) . . ?
C8 C1 C9 111.69(19) . . ?
C2 C1 C15 114.17(19) . . ?
C8 C1 C15 108.27(18) . . ?
C9 C1 C15 109.51(18) . . ?
C3 C2 C7 118.9(2) . . ?
C3 C2 C1 133.0(2) . . ?
C7 C2 C1 108.0(2) . . ?
C2 C3 C4 118.7(3) . . ?
C2 C3 H3A 120.6 . . ?
C4 C3 H3A 120.6 . . ?
C5 C4 C3 120.4(2) . . ?
C5 C4 H4A 119.8 . . ?
C3 C4 H4A 119.8 . . ?
C4 C5 C6 121.9(2) . . ?
C4 C5 H5A 119.1 . . ?
C6 C5 H5A 119.1 . . ?
C7 C6 C5 116.3(2) . . ?
C7 C6 H6A 121.8 . . ?
C5 C6 H6A 121.8 . . ?
C6 C7 C2 123.7(2) . . ?
C6 C7 O1 124.1(2) . . ?
C2 C7 O1 112.2(2) . . ?
O2 C8 O1 121.2(2) . . ?
O2 C8 C1 128.6(2) . . ?
O1 C8 C1 110.2(2) . . ?
C14 C9 C10 118.8(2) . . ?
C14 C9 C1 122.6(2) . . ?
C10 C9 C1 118.6(2) . . ?
C9 C10 C11 120.7(3) . . ?
C9 C10 H10A 119.6 . . ?
C11 C10 H10A 119.6 . . ?
C12 C11 C10 120.4(3) . . ?
C12 C11 H11A 119.8 . . ?
C10 C11 H11A 119.8 . . ?
C13 C12 C11 119.3(3) . . ?
C13 C12 H12A 120.4 . . ?
C11 C12 H12A 120.4 . . ?
C12 C13 C14 120.7(3) . . ?
C12 C13 H13A 119.7 . . ?
C14 C13 H13A 119.7 . . ?
C9 C14 C13 120.1(3) . . ?
C9 C14 H14A 120.0 . . ?
C13 C14 H14A 120.0 . . ?
C18 C15 C16 104.23(17) . . ?
C18 C15 C1 111.56(19) . . ?
C16 C15 C1 114.20(19) . . ?
C18 C15 H15A 108.9 . . ?
C16 C15 H15A 108.9 . . ?
C1 C15 H15A 108.9 . . ?
C17 C16 C15 105.93(18) . . ?
C17 C16 H16A 110.5 . . ?
C15 C16 H16A 110.5 . . ?
C17 C16 H16B 110.5 . . ?
C15 C16 H16B 110.5 . . ?
H16A C16 H16B 108.7 . . ?
O3 C17 N1 123.6(2) . . ?
O3 C17 C16 128.7(2) . . ?
N1 C17 C16 107.70(19) . . ?
O4 C18 N1 124.4(2) . . ?
O4 C18 C15 127.2(2) . . ?
N1 C18 C15 108.41(19) . . ?
C20 C19 C24 120.7(2) . . ?
C20 C19 N1 120.2(2) . . ?
C24 C19 N1 119.1(2) . . ?
C19 C20 C21 119.9(2) . . ?
C19 C20 H20A 120.0 . . ?
C21 C20 H20A 120.0 . . ?
C22 C21 C20 119.1(3) . . ?
C22 C21 H21A 120.5 . . ?
C20 C21 H21A 120.5 . . ?
C21 C22 C23 122.0(2) . . ?
C21 C22 Br1 118.3(2) . . ?
C23 C22 Br1 119.70(19) . . ?
C22 C23 C24 119.1(2) . . ?
C22 C23 H23A 120.5 . . ?
C24 C23 H23A 120.5 . . ?
C23 C24 C19 119.3(2) . . ?
C23 C24 H24A 120.3 . . ?
C19 C24 H24A 120.3 . . ?

loop_
_geom_bond_atom_site_label_1
_geom_bond_atom_site_label_2
_geom_bond_distance
_geom_bond_site_symmetry_2
_geom_bond_publ_flag
Br1 C22 1.899(2) . ?
O1 C8 1.369(3) . ?
O1 C7 1.395(3) . ?
O2 C8 1.189(3) . ?
O3 C17 1.202(3) . ?
O4 C18 1.211(3) . ?
N1 C18 1.387(3) . ?
N1 C17 1.403(3) . ?
N1 C19 1.430(3) . ?
C1 C2 1.515(3) . ?
C1 C8 1.537(3) . ?
C1 C9 1.541(3) . ?
C1 C15 1.567(3) . ?
C2 C3 1.381(3) . ?
C2 C7 1.385(3) . ?
C3 C4 1.400(3) . ?
C3 H3A 0.9500 . ?
C4 C5 1.380(4) . ?
C4 H4A 0.9500 . ?
C5 C6 1.383(4) . ?
C5 H5A 0.9500 . ?
C6 C7 1.378(3) . ?
C6 H6A 0.9500 . ?
C9 C14 1.380(3) . ?
C9 C10 1.386(4) . ?
C10 C11 1.387(4) . ?
C10 H10A 0.9500 . ?
C11 C12 1.376(4) . ?
C11 H11A 0.9500 . ?
C12 C13 1.373(4) . ?
C12 H12A 0.9500 . ?
C13 C14 1.399(4) . ?
C13 H13A 0.9500 . ?
C14 H14A 0.9500 . ?
C15 C18 1.521(3) . ?
C15 C16 1.539(3) . ?
C15 H15A 1.0000 . ?
C16 C17 1.499(3) . ?
C16 H16A 0.9900 . ?
C16 H16B 0.9900 . ?
C19 C20 1.381(3) . ?
C19 C24 1.393(3) . ?
C20 C21 1.381(3) . ?
C20 H20A 0.9500 . ?
C21 C22 1.376(4) . ?
C21 H21A 0.9500 . ?
C22 C23 1.377(4) . ?
C23 C24 1.388(3) . ?
C23 H23A 0.9500 . ?
C24 H24A 0.9500 . ?

loop_
_geom_torsion_atom_site_label_1
_geom_torsion_atom_site_label_2
_geom_torsion_atom_site_label_3
_geom_torsion_atom_site_label_4
_geom_torsion
_geom_torsion_site_symmetry_1
_geom_torsion_site_symmetry_2
_geom_torsion_site_symmetry_3
_geom_torsion_site_symmetry_4
_geom_torsion_publ_flag
C8 C1 C2 C3 179.6(2) . . . . ?
C9 C1 C2 C3 -61.5(3) . . . . ?
C15 C1 C2 C3 63.7(3) . . . . ?
C8 C1 C2 C7 -3.0(2) . . . . ?
C9 C1 C2 C7 115.9(2) . . . . ?
C15 C1 C2 C7 -118.9(2) . . . . ?
C7 C2 C3 C4 0.1(3) . . . . ?
C1 C2 C3 C4 177.3(2) . . . . ?
C2 C3 C4 C5 -0.4(4) . . . . ?
C3 C4 C5 C6 0.4(4) . . . . ?
C4 C5 C6 C7 -0.1(4) . . . . ?
C5 C6 C7 C2 -0.2(4) . . . . ?
C5 C6 C7 O1 -179.7(2) . . . . ?
C3 C2 C7 C6 0.1(4) . . . . ?
C1 C2 C7 C6 -177.7(2) . . . . ?
C3 C2 C7 O1 179.74(19) . . . . ?
C1 C2 C7 O1 1.9(3) . . . . ?
C8 O1 C7 C6 179.8(2) . . . . ?
C8 O1 C7 C2 0.3(3) . . . . ?
C7 O1 C8 O2 175.6(2) . . . . ?
C7 O1 C8 C1 -2.3(2) . . . . ?
C2 C1 C8 O2 -174.4(2) . . . . ?
C9 C1 C8 O2 66.4(3) . . . . ?
C15 C1 C8 O2 -54.3(3) . . . . ?
C2 C1 C8 O1 3.2(2) . . . . ?
C9 C1 C8 O1 -115.9(2) . . . . ?
C15 C1 C8 O1 123.4(2) . . . . ?
C2 C1 C9 C14 -115.3(3) . . . . ?
C8 C1 C9 C14 -3.0(3) . . . . ?
C15 C1 C9 C14 116.9(2) . . . . ?
C2 C1 C9 C10 65.9(3) . . . . ?
C8 C1 C9 C10 178.2(2) . . . . ?
C15 C1 C9 C10 -61.8(3) . . . . ?
C14 C9 C10 C11 1.2(4) . . . . ?
C1 C9 C10 C11 -179.9(2) . . . . ?
C9 C10 C11 C12 -0.3(4) . . . . ?
C10 C11 C12 C13 -1.0(4) . . . . ?
C11 C12 C13 C14 1.3(4) . . . . ?
C10 C9 C14 C13 -0.9(4) . . . . ?
C1 C9 C14 C13 -179.7(2) . . . . ?
C12 C13 C14 C9 -0.4(4) . . . . ?
C2 C1 C15 C18 67.9(2) . . . . ?
C8 C1 C15 C18 -43.6(2) . . . . ?
C9 C1 C15 C18 -165.56(18) . . . . ?
C2 C1 C15 C16 -174.22(19) . . . . ?
C8 C1 C15 C16 74.3(2) . . . . ?
C9 C1 C15 C16 -47.7(3) . . . . ?
C18 C15 C16 C17 5.9(2) . . . . ?
C1 C15 C16 C17 -116.0(2) . . . . ?
C18 N1 C17 O3 -173.1(2) . . . . ?
C19 N1 C17 O3 1.3(4) . . . . ?
C18 N1 C17 C16 6.7(3) . . . . ?
C19 N1 C17 C16 -178.9(2) . . . . ?
C15 C16 C17 O3 172.1(2) . . . . ?
C15 C16 C17 N1 -7.7(3) . . . . ?
C17 N1 C18 O4 175.9(2) . . . . ?
C19 N1 C18 O4 1.7(4) . . . . ?
C17 N1 C18 C15 -2.7(3) . . . . ?
C19 N1 C18 C15 -177.0(2) . . . . ?
C16 C15 C18 O4 179.1(2) . . . . ?
C1 C15 C18 O4 -57.2(3) . . . . ?
C16 C15 C18 N1 -2.2(2) . . . . ?
C1 C15 C18 N1 121.5(2) . . . . ?
C18 N1 C19 C20 68.2(3) . . . . ?
C17 N1 C19 C20 -105.5(3) . . . . ?
C18 N1 C19 C24 -114.2(3) . . . . ?
C17 N1 C19 C24 72.0(3) . . . . ?
C24 C19 C20 C21 0.5(3) . . . . ?
N1 C19 C20 C21 177.9(2) . . . . ?
C19 C20 C21 C22 0.2(3) . . . . ?
C20 C21 C22 C23 -0.8(4) . . . . ?
C20 C21 C22 Br1 178.26(17) . . . . ?
C21 C22 C23 C24 0.7(4) . . . . ?
Br1 C22 C23 C24 -178.29(19) . . . . ?
C22 C23 C24 C19 -0.1(4) . . . . ?
C20 C19 C24 C23 -0.5(4) . . . . ?
N1 C19 C24 C23 -178.0(2) . . . . ?

loop_
_cod_related_entry_id
_cod_related_entry_database
_cod_related_entry_code
1 ChemSpider 30659325
